data_4074183
loop_
_publ_author_name
'Cantat, Thibault'
'Ricard, Louis'
'Le Floch, Pascal'
'M\'ezailles, Nicolas'

_publ_section_title
;
 Phosphorus-Stabilized Geminal Dianions
;
_journal_issue 21
_journal_name_full Organometallics
_journal_page_first 4965
_journal_paper_doi 10.1021/om060450l
_journal_volume 25
_journal_year 2006
_chemical_formula_sum 'C62 H70 Li4 O3 P4 S4'
_chemical_formula_weight 1143.06
_chemical_name_systematic
; 
 ? 
;
_space_group_IT_number 14
_symmetry_cell_setting monoclinic
_symmetry_space_group_name_Hall '-P 2yn'
_symmetry_space_group_name_H-M 'P 1 21/n 1'
_atom_sites_solution_hydrogens geom
_atom_sites_solution_primary direct
_atom_sites_solution_secondary difmap
_audit_creation_method SHELXL-97
_cell_angle_alpha 90.00
_cell_angle_beta 99.7860(10)
_cell_angle_gamma 90.00
_cell_formula_units_Z 8
_cell_length_a 22.4060(10)
_cell_length_b 21.5530(10)
_cell_length_c 25.9630(10)
_cell_measurement_reflns_used 23255
_cell_measurement_temperature 150.0(1)
_cell_measurement_theta_max 26.733
_cell_measurement_theta_min 0.407
_cell_volume 12355.5(9)
_computing_structure_refinement 'SHELXL-97 (Sheldrick, 1997)'
_computing_structure_solution 'SHELXS-97 (Sheldrick, 1990)'
_diffrn_ambient_temperature 150.0(1)
_diffrn_measured_fraction_theta_full 0.997
_diffrn_measured_fraction_theta_max 0.997
_diffrn_measurement_device_type KappaCCD
_diffrn_measurement_method 'phi and omega scans'
_diffrn_radiation_monochromator graphite
_diffrn_radiation_source 'fine-focus sealed tube'
_diffrn_radiation_type MoK\a
_diffrn_radiation_wavelength 0.71069
_diffrn_reflns_av_R_equivalents 0.0319
_diffrn_reflns_av_sigmaI/netI 0.0544
_diffrn_reflns_limit_h_max 28
_diffrn_reflns_limit_h_min -18
_diffrn_reflns_limit_k_max 24
_diffrn_reflns_limit_k_min -27
_diffrn_reflns_limit_l_max 25
_diffrn_reflns_limit_l_min -32
_diffrn_reflns_number 61597
_diffrn_reflns_theta_full 26.74
_diffrn_reflns_theta_max 26.74
_diffrn_reflns_theta_min 2.73
_exptl_absorpt_coefficient_mu 0.300
_exptl_absorpt_correction_T_max 0.9536
_exptl_absorpt_correction_T_min 0.9370
_exptl_absorpt_correction_type multi-scan
_exptl_crystal_colour colorless
_exptl_crystal_density_diffrn 1.229
_exptl_crystal_density_method 'not measured'
_exptl_crystal_description block
_exptl_crystal_F_000 4816
_exptl_crystal_size_max 0.22
_exptl_crystal_size_mid 0.20
_exptl_crystal_size_min 0.16
_refine_diff_density_max 0.546
_refine_diff_density_min -0.388
_refine_diff_density_rms 0.054
_refine_ls_extinction_method none
_refine_ls_goodness_of_fit_ref 1.011
_refine_ls_hydrogen_treatment mixed
_refine_ls_matrix_type full
_refine_ls_number_parameters 1437
_refine_ls_number_reflns 26188
_refine_ls_number_restraints 0
_refine_ls_restrained_S_all 1.011
_refine_ls_R_factor_all 0.0799
_refine_ls_R_factor_gt 0.0437
_refine_ls_shift/su_max 0.003
_refine_ls_shift/su_mean 0.000
_refine_ls_structure_factor_coef Fsqd
_refine_ls_weighting_details 'calc w=1/[\s^2^(Fo^2^)+(0.0700P)^2^+0.7488P] where P=(Fo^2^+2Fc^2^)/3'
_refine_ls_weighting_scheme calc
_refine_ls_wR_factor_gt 0.1113
_refine_ls_wR_factor_ref 0.1293
_reflns_number_gt 17406
_reflns_number_total 26188
_reflns_threshold_expression >2sigma(I)
_cod_data_source_file om060450lsi20060523_093211.cif
_cod_data_source_block carbliet2o
_cod_depositor_comments
;
The following automatic conversions were performed:

'_symmetry_cell_setting' value 'Monoclinic' changed to 'monoclinic'
according to /home/saulius/struct/CIF-dictionaries/cif_core.dic
dictionary named 'cif_core.dic' version 2.4.1 from 2010-06-29.

Automatic conversion script
Id: cif_fix_values 1715 2011-07-08 13:25:40Z adriana 
;
_cod_original_sg_symbol_H-M 'P21/n     '
_cod_database_code 4074183

loop_
_symmetry_equiv_pos_as_xyz
'x, y, z'
'-x+1/2, y+1/2, -z+1/2'
'-x, -y, -z'
'x-1/2, -y-1/2, z-1/2'

loop_
_atom_site_label
_atom_site_type_symbol
_atom_site_fract_x
_atom_site_fract_y
_atom_site_fract_z
_atom_site_U_iso_or_equiv
_atom_site_adp_type
_atom_site_occupancy
_atom_site_symmetry_multiplicity
_atom_site_calc_flag
_atom_site_refinement_flags
_atom_site_disorder_assembly
_atom_site_disorder_group
S1 S 0.20273(3) 0.32803(2) 0.92752(2) 0.03167(13) Uani 1 1 d . B .
S2 S 0.03256(3) 0.38907(3) 0.90125(2) 0.03639(14) Uani 1 1 d . . .
S3 S 0.10368(2) 0.28487(2) 1.03014(2) 0.02950(12) Uani 1 1 d . B .
S4 S -0.00704(3) 0.19749(2) 0.82064(2) 0.03189(13) Uani 1 1 d . B .
S5 S -0.30450(3) 0.33891(3) 0.91784(2) 0.03563(14) Uani 1 1 d . . .
S6 S -0.48141(3) 0.38415(3) 0.89214(2) 0.03510(14) Uani 1 1 d . . .
S7 S -0.38899(3) 0.29908(2) 1.02610(2) 0.03144(13) Uani 1 1 d . . .
S8 S -0.50650(3) 0.19099(2) 0.82624(2) 0.03168(13) Uani 1 1 d . . .
P1 P 0.17818(2) 0.32868(2) 0.84785(2) 0.02596(12) Uani 1 1 d . . .
P2 P 0.05733(3) 0.38503(2) 0.82942(2) 0.02868(13) Uani 1 1 d . . .
P3 P 0.03754(2) 0.23061(2) 0.98992(2) 0.02552(12) Uani 1 1 d . B .
P4 P 0.02661(2) 0.15437(2) 0.88931(2) 0.02590(12) Uani 1 1 d . . .
P5 P -0.33097(3) 0.32995(2) 0.83901(2) 0.02762(13) Uani 1 1 d . E .
P6 P -0.45471(3) 0.37963(2) 0.82105(2) 0.02789(13) Uani 1 1 d . E .
P7 P -0.45019(3) 0.23366(2) 0.99549(2) 0.02720(13) Uani 1 1 d . E .
P8 P -0.47172(2) 0.15394(2) 0.89720(2) 0.02536(12) Uani 1 1 d . E .
O1 O 0.07209(8) 0.20925(8) 0.71011(6) 0.0488(4) Uani 1 1 d . B .
O2 O 0.22069(7) 0.18150(7) 0.99831(6) 0.0393(4) Uani 1 1 d . B .
O3 O 0.15116(10) 0.43362(8) 1.02078(8) 0.0593(5) Uani 1 1 d . . .
O4 O -0.43500(9) 0.19582(8) 0.71231(6) 0.0506(5) Uani 1 1 d . . .
O5 O -0.26607(8) 0.20676(8) 0.99988(7) 0.0504(5) Uani 1 1 d . E .
O6 O -0.36392(10) 0.45605(8) 0.99446(8) 0.0609(5) Uani 1 1 d . . .
C1 C 0.10476(9) 0.32654(9) 0.81998(8) 0.0273(5) Uani 1 1 d . B .
C2 C 0.22004(10) 0.39249(9) 0.82340(9) 0.0303(5) Uani 1 1 d . . .
C3 C 0.26933(11) 0.42196(10) 0.85326(9) 0.0386(6) Uani 1 1 d . . .
H3 H 0.2835 0.4087 0.8881 0.046 Uiso 1 1 calc R . .
C4 C 0.29809(12) 0.47094(11) 0.83237(11) 0.0475(6) Uani 1 1 d . . .
H4 H 0.3321 0.4903 0.8529 0.057 Uiso 1 1 calc R . .
C5 C 0.27769(12) 0.49138(11) 0.78247(11) 0.0494(7) Uani 1 1 d . . .
H5 H 0.2970 0.5254 0.7688 0.059 Uiso 1 1 calc R . .
C6 C 0.22889(11) 0.46241(11) 0.75206(10) 0.0440(6) Uani 1 1 d . . .
H6 H 0.2148 0.4763 0.7174 0.053 Uiso 1 1 calc R . .
C7 C 0.20055(10) 0.41312(10) 0.77232(9) 0.0369(5) Uani 1 1 d . . .
H7 H 0.1674 0.3931 0.7511 0.044 Uiso 1 1 calc R . .
C8 C 0.21496(10) 0.25965(9) 0.82705(8) 0.0274(5) Uani 1 1 d . . .
C9 C 0.27067(10) 0.26167(10) 0.81080(9) 0.0333(5) Uani 1 1 d . . .
H9 H 0.2913 0.3002 0.8107 0.040 Uiso 1 1 calc R . .
C10 C 0.29678(11) 0.20847(10) 0.79463(10) 0.0395(6) Uani 1 1 d . . .
H10 H 0.3353 0.2107 0.7840 0.047 Uiso 1 1 calc R . .
C11 C 0.26715(11) 0.15236(10) 0.79388(9) 0.0380(6) Uani 1 1 d . . .
H11 H 0.2845 0.1161 0.7817 0.046 Uiso 1 1 calc R . .
C12 C 0.21212(11) 0.14899(10) 0.81086(9) 0.0361(5) Uani 1 1 d . . .
H12 H 0.1921 0.1102 0.8111 0.043 Uiso 1 1 calc R . .
C13 C 0.18603(10) 0.20199(9) 0.82751(8) 0.0319(5) Uani 1 1 d . . .
H13 H 0.1482 0.1993 0.8393 0.038 Uiso 1 1 calc R . .
C14 C 0.08043(10) 0.46354(9) 0.81418(9) 0.0320(5) Uani 1 1 d . . .
C15 C 0.06613(11) 0.48829(10) 0.76401(10) 0.0390(6) Uani 1 1 d . . .
H15 H 0.0417 0.4651 0.7373 0.047 Uiso 1 1 calc R . .
C16 C 0.08714(11) 0.54633(11) 0.75260(11) 0.0468(6) Uani 1 1 d . . .
H16 H 0.0767 0.5629 0.7183 0.056 Uiso 1 1 calc R . .
C17 C 0.12316(12) 0.57998(11) 0.79095(12) 0.0509(7) Uani 1 1 d . . .
H17 H 0.1376 0.6198 0.7832 0.061 Uiso 1 1 calc R . .
C18 C 0.13832(13) 0.55592(11) 0.84068(11) 0.0526(7) Uani 1 1 d . . .
H18 H 0.1635 0.5790 0.8670 0.063 Uiso 1 1 calc R . .
C19 C 0.11685(11) 0.49809(11) 0.85233(10) 0.0434(6) Uani 1 1 d . . .
H19 H 0.1272 0.4820 0.8868 0.052 Uiso 1 1 calc R . .
C20 C -0.01277(10) 0.37087(9) 0.78295(9) 0.0344(5) Uani 1 1 d . . .
C21 C -0.00968(12) 0.34315(11) 0.73486(10) 0.0428(6) Uani 1 1 d . . .
H21 H 0.0286 0.3357 0.7250 0.051 Uiso 1 1 calc R . .
C22 C -0.06218(13) 0.32643(12) 0.70144(11) 0.0554(8) Uani 1 1 d . . .
H22 H -0.0596 0.3071 0.6690 0.067 Uiso 1 1 calc R . .
C23 C -0.11762(14) 0.33742(13) 0.71470(14) 0.0646(9) Uani 1 1 d . . .
H23 H -0.1533 0.3246 0.6920 0.077 Uiso 1 1 calc R . .
C24 C -0.12169(12) 0.36701(13) 0.76087(14) 0.0587(8) Uani 1 1 d . . .
H24 H -0.1604 0.3764 0.7692 0.070 Uiso 1 1 calc R . .
C25 C -0.06906(11) 0.38342(10) 0.79578(11) 0.0429(6) Uani 1 1 d . . .
H25 H -0.0721 0.4030 0.8280 0.052 Uiso 1 1 calc R . .
C26 C 0.06121(9) 0.20217(9) 0.93647(8) 0.0260(4) Uani 1 1 d . B .
C27 C 0.01810(10) 0.17421(9) 1.03739(8) 0.0298(5) Uani 1 1 d . . .
C28 C -0.03905(11) 0.14716(10) 1.03127(9) 0.0368(5) Uani 1 1 d . . .
H28 H -0.0686 0.1578 1.0019 0.044 Uiso 1 1 calc R . .
C29 C -0.05337(12) 0.10483(11) 1.06752(9) 0.0430(6) Uani 1 1 d . . .
H29 H -0.0926 0.0868 1.0629 0.052 Uiso 1 1 calc R . .
C30 C -0.01096(13) 0.08891(11) 1.11006(10) 0.0460(6) Uani 1 1 d . . .
H30 H -0.0209 0.0600 1.1348 0.055 Uiso 1 1 calc R . .
C31 C 0.04582(12) 0.11470(11) 1.11691(10) 0.0446(6) Uani 1 1 d . . .
H31 H 0.0751 0.1035 1.1464 0.054 Uiso 1 1 calc R . .
C32 C 0.06066(11) 0.15713(10) 1.08083(9) 0.0353(5) Uani 1 1 d . . .
H32 H 0.1001 0.1747 1.0857 0.042 Uiso 1 1 calc R . .
C33 C -0.03151(10) 0.27793(9) 0.98077(8) 0.0298(5) Uani 1 1 d . . .
C34 C -0.07200(10) 0.27754(10) 0.93407(9) 0.0340(5) Uani 1 1 d . . .
H34 H -0.0637 0.2531 0.9057 0.041 Uiso 1 1 calc R . .
C35 C -0.12480(11) 0.31279(11) 0.92847(10) 0.0433(6) Uani 1 1 d . . .
H35 H -0.1527 0.3115 0.8966 0.052 Uiso 1 1 calc R . .
C36 C -0.13672(11) 0.34935(11) 0.96873(11) 0.0485(7) Uani 1 1 d . . .
H36 H -0.1725 0.3739 0.9646 0.058 Uiso 1 1 calc R . .
C37 C -0.09653(12) 0.35034(12) 1.01527(11) 0.0487(7) Uani 1 1 d . . .
H37 H -0.1045 0.3757 1.0432 0.058 Uiso 1 1 calc R . .
C38 C -0.04446(11) 0.31438(11) 1.02143(9) 0.0418(6) Uani 1 1 d . . .
H38 H -0.0174 0.3148 1.0538 0.050 Uiso 1 1 calc R . .
C39 C 0.07973(10) 0.09489(9) 0.87444(8) 0.0297(5) Uani 1 1 d . . .
C40 C 0.13022(10) 0.07946(10) 0.91127(9) 0.0366(5) Uani 1 1 d . . .
H40 H 0.1390 0.1021 0.9431 0.044 Uiso 1 1 calc R . .
C41 C 0.16781(11) 0.03107(10) 0.90169(10) 0.0438(6) Uani 1 1 d . . .
H41 H 0.2024 0.0212 0.9269 0.053 Uiso 1 1 calc R . .
C42 C 0.15562(12) -0.00277(10) 0.85613(11) 0.0449(6) Uani 1 1 d . . .
H42 H 0.1813 -0.0361 0.8501 0.054 Uiso 1 1 calc R . .
C43 C 0.10579(12) 0.01231(10) 0.81936(10) 0.0439(6) Uani 1 1 d . . .
H43 H 0.0971 -0.0108 0.7878 0.053 Uiso 1 1 calc R . .
C44 C 0.06795(11) 0.06132(10) 0.82805(9) 0.0368(5) Uani 1 1 d . . .
H44 H 0.0341 0.0718 0.8022 0.044 Uiso 1 1 calc R . .
C45 C -0.03508(10) 0.10520(9) 0.90406(8) 0.0291(5) Uani 1 1 d . . .
C46 C -0.09576(10) 0.12001(10) 0.88722(9) 0.0362(5) Uani 1 1 d . . .
H46 H -0.1061 0.1561 0.8666 0.043 Uiso 1 1 calc R . .
C47 C -0.14153(11) 0.08219(12) 0.90041(10) 0.0451(6) Uani 1 1 d . . .
H47 H -0.1828 0.0929 0.8892 0.054 Uiso 1 1 calc R . .
C48 C -0.12683(12) 0.02948(11) 0.92960(10) 0.0461(6) Uani 1 1 d . . .
H48 H -0.1580 0.0035 0.9381 0.055 Uiso 1 1 calc R . .
C49 C -0.06709(12) 0.01430(11) 0.94651(10) 0.0447(6) Uani 1 1 d . . .
H49 H -0.0570 -0.0220 0.9668 0.054 Uiso 1 1 calc R . .
C50 C -0.02174(11) 0.05185(10) 0.93395(9) 0.0377(5) Uani 1 1 d . . .
H50 H 0.0194 0.0410 0.9460 0.045 Uiso 1 1 calc R . .
C51 C 0.09862(15) 0.23721(16) 0.66939(11) 0.0678(9) Uani 1 1 d . . .
H51A H 0.1012 0.2062 0.6417 0.081 Uiso 0.70 1 calc PR A 1
H51B H 0.0727 0.2718 0.6536 0.081 Uiso 0.70 1 calc PR A 1
H51C H 0.0863 0.2813 0.6663 0.081 Uiso 0.30 1 calc PR A 2
H51D H 0.0820 0.2166 0.6359 0.081 Uiso 0.30 1 calc PR A 2
C52 C 0.1576(3) 0.2600(3) 0.6896(2) 0.0632(17) Uani 0.70 1 d P B 1
H52A H 0.1551 0.2900 0.7176 0.095 Uiso 0.70 1 calc PR B 1
H52B H 0.1746 0.2804 0.6616 0.095 Uiso 0.70 1 calc PR B 1
H52C H 0.1838 0.2254 0.7036 0.095 Uiso 0.70 1 calc PR B 1
C52A C 0.1685(10) 0.2339(11) 0.6774(6) 0.118(9) Uani 0.30 1 d P B 2
H52D H 0.1853 0.2447 0.7136 0.177 Uiso 0.30 1 calc PR B 2
H52E H 0.1835 0.2632 0.6537 0.177 Uiso 0.30 1 calc PR B 2
H52F H 0.1810 0.1917 0.6699 0.177 Uiso 0.30 1 calc PR B 2
C53 C 0.03027(16) 0.15837(15) 0.69176(12) 0.0703(9) Uani 1 1 d . . .
H53A H 0.0046 0.1706 0.6584 0.084 Uiso 1 1 calc R B .
H53B H 0.0033 0.1511 0.7177 0.084 Uiso 1 1 calc R . .
C54 C 0.0622(2) 0.10019(17) 0.68379(17) 0.1150(16) Uani 1 1 d . B .
H54A H 0.0876 0.1066 0.6570 0.172 Uiso 1 1 calc R . .
H54B H 0.0324 0.0675 0.6724 0.172 Uiso 1 1 calc R . .
H54C H 0.0876 0.0878 0.7167 0.172 Uiso 1 1 calc R . .
C55 C 0.21049(13) 0.13621(12) 1.03657(10) 0.0525(7) Uani 1 1 d . . .
H55A H 0.2330 0.0978 1.0316 0.063 Uiso 1 1 calc R . .
H55B H 0.1668 0.1259 1.0317 0.063 Uiso 1 1 calc R . .
C56 C 0.23082(14) 0.16045(16) 1.09116(12) 0.0759(10) Uani 1 1 d . . .
H56A H 0.2749 0.1654 1.0976 0.114 Uiso 1 1 calc R . .
H56B H 0.2191 0.1310 1.1164 0.114 Uiso 1 1 calc R . .
H56C H 0.2116 0.2007 1.0949 0.114 Uiso 1 1 calc R . .
C57 C 0.27348(11) 0.16980(11) 0.97492(10) 0.0429(6) Uani 1 1 d . . .
H57A H 0.2749 0.2008 0.9470 0.051 Uiso 1 1 calc R . .
H57B H 0.2694 0.1284 0.9582 0.051 Uiso 1 1 calc R . .
C58 C 0.33240(11) 0.17209(12) 1.01261(11) 0.0523(7) Uani 1 1 d . . .
H58A H 0.3352 0.2114 1.0319 0.078 Uiso 1 1 calc R . .
H58B H 0.3662 0.1690 0.9932 0.078 Uiso 1 1 calc R . .
H58C H 0.3342 0.1374 1.0372 0.078 Uiso 1 1 calc R . .
C59 C 0.18861(19) 0.42239(18) 1.06985(15) 0.0967(13) Uani 1 1 d . . .
H59A H 0.1632 0.4072 1.0949 0.116 Uiso 1 1 calc R . .
H59B H 0.2074 0.4620 1.0836 0.116 Uiso 1 1 calc R . .
C60 C 0.23675(15) 0.37673(17) 1.06659(14) 0.0819(10) Uani 1 1 d . . .
H60A H 0.2185 0.3376 1.0524 0.123 Uiso 1 1 calc R . .
H60B H 0.2601 0.3695 1.1016 0.123 Uiso 1 1 calc R . .
H60C H 0.2637 0.3927 1.0436 0.123 Uiso 1 1 calc R . .
C61 C 0.1099(2) 0.48361(16) 1.0236(2) 0.1181(17) Uani 1 1 d . . .
H61A H 0.1330 0.5190 1.0413 0.142 Uiso 1 1 calc R . .
H61B H 0.0934 0.4970 0.9875 0.142 Uiso 1 1 calc R . .
C62 C 0.0603(2) 0.4714(2) 1.04978(19) 0.1245(18) Uani 1 1 d . . .
H62A H 0.0333 0.4409 1.0298 0.187 Uiso 1 1 calc R . .
H62B H 0.0379 0.5099 1.0529 0.187 Uiso 1 1 calc R . .
H62C H 0.0754 0.4548 1.0847 0.187 Uiso 1 1 calc R . .
C63 C -0.40470(10) 0.32280(9) 0.81324(8) 0.0285(5) Uani 1 1 d . . .
C64 C -0.29156(10) 0.39139(9) 0.80864(9) 0.0349(5) Uani 1 1 d . . .
C65 C -0.24735(15) 0.42877(13) 0.83627(12) 0.0678(9) Uani 1 1 d . E .
H65 H -0.2361 0.4232 0.8729 0.081 Uiso 1 1 calc R . .
C66 C -0.21924(19) 0.47407(14) 0.81154(14) 0.0893(13) Uani 1 1 d . . .
H66 H -0.1883 0.4988 0.8311 0.107 Uiso 1 1 calc R E .
C67 C -0.23553(15) 0.48368(12) 0.75907(14) 0.0658(9) Uani 1 1 d . E .
H67 H -0.2168 0.5156 0.7423 0.079 Uiso 1 1 calc R . .
C68 C -0.27885(13) 0.44716(14) 0.73098(12) 0.0636(9) Uani 1 1 d . . .
H68 H -0.2899 0.4532 0.6943 0.076 Uiso 1 1 calc R E .
C69 C -0.30681(12) 0.40129(12) 0.75566(11) 0.0518(7) Uani 1 1 d . E .
H69 H -0.3371 0.3762 0.7357 0.062 Uiso 1 1 calc R . .
C70 C -0.29297(10) 0.25938(9) 0.82241(8) 0.0296(5) Uani 1 1 d . . .
C71 C -0.23890(10) 0.26070(10) 0.80299(9) 0.0374(5) Uani 1 1 d . E .
H71 H -0.2204 0.2995 0.7981 0.045 Uiso 1 1 calc R . .
C72 C -0.21156(11) 0.20652(11) 0.79065(11) 0.0457(6) Uani 1 1 d . . .
H72 H -0.1743 0.2083 0.7779 0.055 Uiso 1 1 calc R E .
C73 C -0.23801(12) 0.15002(11) 0.79668(11) 0.0459(6) Uani 1 1 d . E .
H73 H -0.2199 0.1129 0.7869 0.055 Uiso 1 1 calc R . .
C74 C -0.29125(11) 0.14748(10) 0.81702(10) 0.0407(6) Uani 1 1 d . . .
H74 H -0.3092 0.1085 0.8221 0.049 Uiso 1 1 calc R E .
C75 C -0.31834(10) 0.20161(9) 0.83000(9) 0.0336(5) Uani 1 1 d . E .
H75 H -0.3546 0.1995 0.8443 0.040 Uiso 1 1 calc R . .
C76 C -0.43297(10) 0.45808(9) 0.80440(9) 0.0314(5) Uani 1 1 d . . .
C77 C -0.43788(11) 0.47653(11) 0.75316(9) 0.0407(6) Uani 1 1 d . E .
H77 H -0.4560 0.4493 0.7262 0.049 Uiso 1 1 calc R . .
C78 C -0.41702(12) 0.53382(12) 0.73998(11) 0.0500(7) Uani 1 1 d . . .
H78 H -0.4211 0.5457 0.7043 0.060 Uiso 1 1 calc R E .
C79 C -0.39060(13) 0.57318(12) 0.77838(13) 0.0574(8) Uani 1 1 d . E .
H79 H -0.3762 0.6126 0.7695 0.069 Uiso 1 1 calc R . .
C80 C -0.38495(16) 0.55571(13) 0.82949(14) 0.0738(10) Uani 1 1 d . . .
H80 H -0.3664 0.5830 0.8562 0.089 Uiso 1 1 calc R E .
C81 C -0.40611(14) 0.49828(11) 0.84278(11) 0.0586(8) Uani 1 1 d . E .
H81 H -0.4021 0.4867 0.8785 0.070 Uiso 1 1 calc R . .
C82 C -0.52381(10) 0.36316(9) 0.77419(8) 0.0297(5) Uani 1 1 d . . .
C83 C -0.52032(11) 0.33200(10) 0.72795(9) 0.0388(6) Uani 1 1 d . E .
H83 H -0.4818 0.3213 0.7199 0.047 Uiso 1 1 calc R . .
C84 C -0.57250(12) 0.31622(12) 0.69338(10) 0.0472(6) Uani 1 1 d . . .
H84 H -0.5695 0.2946 0.6620 0.057 Uiso 1 1 calc R E .
C85 C -0.62842(12) 0.33188(11) 0.70450(11) 0.0488(7) Uani 1 1 d . E .
H85 H -0.6642 0.3205 0.6812 0.059 Uiso 1 1 calc R . .
C86 C -0.63232(11) 0.36420(11) 0.74961(10) 0.0433(6) Uani 1 1 d . . .
H86 H -0.6709 0.3760 0.7569 0.052 Uiso 1 1 calc R E .
C87 C -0.58041(10) 0.37968(10) 0.78458(9) 0.0366(5) Uani 1 1 d . E .
H87 H -0.5837 0.4016 0.8157 0.044 Uiso 1 1 calc R . .
C88 C -0.43280(9) 0.20508(9) 0.93943(8) 0.0270(5) Uani 1 1 d . . .
C89 C -0.52437(10) 0.26991(10) 0.99253(9) 0.0332(5) Uani 1 1 d . . .
C90 C -0.56689(10) 0.26925(9) 0.94719(9) 0.0321(5) Uani 1 1 d . E .
H90 H -0.5584 0.2478 0.9173 0.038 Uiso 1 1 calc R . .
C91 C -0.62194(11) 0.29970(10) 0.94498(10) 0.0411(6) Uani 1 1 d . . .
H91 H -0.6508 0.2988 0.9136 0.049 Uiso 1 1 calc R E .
C92 C -0.63479(12) 0.33095(12) 0.98759(11) 0.0509(7) Uani 1 1 d . E .
H92 H -0.6727 0.3513 0.9860 0.061 Uiso 1 1 calc R . .
C93 C -0.59263(13) 0.33272(13) 1.03269(11) 0.0593(8) Uani 1 1 d . . .
H93 H -0.6012 0.3549 1.0622 0.071 Uiso 1 1 calc R E .
C94 C -0.53809(12) 0.30250(13) 1.03524(10) 0.0504(7) Uani 1 1 d . E .
H94 H -0.5094 0.3039 1.0667 0.060 Uiso 1 1 calc R . .
C95 C -0.44651(11) 0.17607(10) 1.04785(8) 0.0333(5) Uani 1 1 d . . .
C96 C -0.49661(13) 0.15474(11) 1.06809(9) 0.0467(6) Uani 1 1 d . E .
H96 H -0.5352 0.1732 1.0571 0.056 Uiso 1 1 calc R . .
C97 C -0.49036(16) 0.10635(13) 1.10439(11) 0.0603(8) Uani 1 1 d . . .
H97 H -0.5247 0.0919 1.1178 0.072 Uiso 1 1 calc R E .
C98 C -0.43520(18) 0.07979(12) 1.12055(11) 0.0648(9) Uani 1 1 d . E .
H98 H -0.4314 0.0465 1.1449 0.078 Uiso 1 1 calc R . .
C99 C -0.38484(15) 0.10081(12) 1.10179(10) 0.0562(8) Uani 1 1 d . . .
H99 H -0.3464 0.0826 1.1136 0.067 Uiso 1 1 calc R E .
C100 C -0.39053(12) 0.14871(10) 1.06556(9) 0.0413(6) Uani 1 1 d . E .
H100 H -0.3558 0.1630 1.0527 0.050 Uiso 1 1 calc R . .
C101 C -0.42319(10) 0.08878(9) 0.88499(9) 0.0309(5) Uani 1 1 d . . .
C102 C -0.37498(11) 0.07095(10) 0.92298(10) 0.0402(6) Uani 1 1 d . E .
H102 H -0.3657 0.0939 0.9546 0.048 Uiso 1 1 calc R . .
C103 C -0.34022(13) 0.01968(11) 0.91491(11) 0.0513(7) Uani 1 1 d . . .
H103 H -0.3075 0.0077 0.9413 0.062 Uiso 1 1 calc R E .
C104 C -0.35231(12) -0.01407(11) 0.86943(11) 0.0495(7) Uani 1 1 d . E .
H104 H -0.3279 -0.0488 0.8642 0.059 Uiso 1 1 calc R . .
C105 C -0.40020(12) 0.00301(11) 0.83150(11) 0.0494(7) Uani 1 1 d . . .
H105 H -0.4091 -0.0202 0.8000 0.059 Uiso 1 1 calc R E .
C106 C -0.43560(11) 0.05408(10) 0.83908(10) 0.0431(6) Uani 1 1 d . E .
H106 H -0.4686 0.0655 0.8127 0.052 Uiso 1 1 calc R . .
C107 C -0.53485(10) 0.11106(9) 0.91716(8) 0.0275(5) Uani 1 1 d . . .
C108 C -0.59311(10) 0.11074(9) 0.88764(9) 0.0309(5) Uani 1 1 d . E .
H108 H -0.6014 0.1343 0.8563 0.037 Uiso 1 1 calc R . .
C109 C -0.63885(10) 0.07647(10) 0.90367(9) 0.0382(5) Uani 1 1 d . . .
H109 H -0.6781 0.0762 0.8829 0.046 Uiso 1 1 calc R E .
C110 C -0.62805(11) 0.04281(10) 0.94940(9) 0.0385(6) Uani 1 1 d . E .
H110 H -0.6596 0.0192 0.9600 0.046 Uiso 1 1 calc R . .
C111 C -0.57110(10) 0.04365(10) 0.97967(9) 0.0358(5) Uani 1 1 d . . .
H111 H -0.5637 0.0213 1.0117 0.043 Uiso 1 1 calc R E .
C112 C -0.52469(10) 0.07689(9) 0.96361(8) 0.0311(5) Uani 1 1 d . E .
H112 H -0.4855 0.0765 0.9844 0.037 Uiso 1 1 calc R . .
C113 C -0.40617(19) 0.21900(16) 0.67151(13) 0.0778(10) Uani 1 1 d . D .
H13A H -0.4101 0.2647 0.6700 0.093 Uiso 0.64 1 calc PR C 1
H13B H -0.4266 0.2020 0.6376 0.093 Uiso 0.64 1 calc PR C 1
H13C H -0.3974 0.1837 0.6496 0.093 Uiso 0.36 1 calc PR C 2
H13D H -0.4347 0.2469 0.6492 0.093 Uiso 0.36 1 calc PR C 2
C114 C -0.3396(3) 0.2015(4) 0.6800(2) 0.098(2) Uani 0.64 1 d P D 1
H11A H -0.3183 0.2281 0.6585 0.147 Uiso 0.64 1 calc PR D 1
H11B H -0.3355 0.1580 0.6702 0.147 Uiso 0.64 1 calc PR D 1
H11C H -0.3220 0.2071 0.7170 0.147 Uiso 0.64 1 calc PR D 1
C115 C -0.4749(9) 0.1404(5) 0.6994(5) 0.085(4) Uani 0.64 1 d P E 1
H11A H -0.5010 0.1361 0.7264 0.101 Uiso 0.64 1 calc PR E 1
H11B H -0.5017 0.1478 0.6655 0.101 Uiso 0.64 1 calc PR E 1
C116 C -0.4428(4) 0.0822(3) 0.6961(3) 0.111(3) Uani 0.64 1 d P E 1
H11C H -0.4133 0.0873 0.6726 0.167 Uiso 0.64 1 calc PR E 1
H11D H -0.4718 0.0496 0.6827 0.167 Uiso 0.64 1 calc PR E 1
H11E H -0.4216 0.0706 0.7310 0.167 Uiso 0.64 1 calc PR E 1
C14A C -0.3561(4) 0.2491(4) 0.6873(3) 0.0460(19) Uani 0.36 1 d P D 2
H14A H -0.3635 0.2822 0.7113 0.069 Uiso 0.36 1 calc PR D 2
H14B H -0.3415 0.2673 0.6571 0.069 Uiso 0.36 1 calc PR D 2
H14C H -0.3254 0.2205 0.7054 0.069 Uiso 0.36 1 calc PR D 2
C15A C -0.4833(18) 0.1595(13) 0.6874(11) 0.085(4) Uani 0.36 1 d P E 2
H15A H -0.5104 0.1511 0.7130 0.101 Uiso 0.36 1 calc PR E 2
H15B H -0.5065 0.1847 0.6590 0.101 Uiso 0.36 1 calc PR E 2
C16A C -0.4705(8) 0.1052(6) 0.6669(6) 0.111(3) Uani 0.36 1 d P E 2
H16A H -0.4624 0.1118 0.6314 0.167 Uiso 0.36 1 calc PR E 2
H16B H -0.5050 0.0770 0.6657 0.167 Uiso 0.36 1 calc PR E 2
H16C H -0.4347 0.0869 0.6885 0.167 Uiso 0.36 1 calc PR E 2
C117 C -0.23649(14) 0.15635(13) 0.97928(13) 0.0630(8) Uani 1 1 d . . .
H11F H -0.1957 0.1697 0.9739 0.076 Uiso 1 1 calc R . .
H11G H -0.2599 0.1442 0.9449 0.076 Uiso 1 1 calc R . .
C118 C -0.23061(16) 0.10128(14) 1.01545(13) 0.0787(10) Uani 1 1 d . . .
H11F H -0.2037 0.1118 1.0481 0.118 Uiso 1 1 calc R . .
H11G H -0.2137 0.0661 0.9988 0.118 Uiso 1 1 calc R . .
H11H H -0.2706 0.0901 1.0230 0.118 Uiso 1 1 calc R . .
C119 C -0.22526(18) 0.24810(19) 1.02974(17) 0.1043(13) Uani 1 1 d . . .
H19A H -0.1864 0.2253 1.0338 0.125 Uiso 0.21 1 calc PR F 1
H19B H -0.2214 0.2818 1.0046 0.125 Uiso 0.21 1 calc PR F 1
H19C H -0.1860 0.2458 1.0172 0.125 Uiso 0.79 1 calc PR F 2
H19D H -0.2409 0.2908 1.0233 0.125 Uiso 0.79 1 calc PR F 2
C120 C -0.2211(16) 0.2794(11) 1.0766(9) 0.163(3) Uani 0.21 1 d P G 1
H12A H -0.2396 0.2544 1.1012 0.244 Uiso 0.21 1 calc PR G 1
H12B H -0.2425 0.3191 1.0707 0.244 Uiso 0.21 1 calc PR G 1
H12C H -0.1784 0.2869 1.0910 0.244 Uiso 0.21 1 calc PR G 1
C20A C -0.2155(4) 0.2378(3) 1.0815(2) 0.163(3) Uani 0.79 1 d P G 2
H20A H -0.1946 0.2736 1.0996 0.244 Uiso 0.79 1 calc PR G 2
H20B H -0.1903 0.2007 1.0893 0.244 Uiso 0.79 1 calc PR G 2
H20C H -0.2543 0.2316 1.0933 0.244 Uiso 0.79 1 calc PR G 2
C121 C -0.3067(2) 0.48272(15) 0.99173(16) 0.0969(13) Uani 1 1 d . H .
H12D H -0.3093 0.5283 0.9955 0.116 Uiso 1 1 calc R . .
H12E H -0.2961 0.4740 0.9569 0.116 Uiso 1 1 calc R . .
C122 C -0.25827(19) 0.4586(2) 1.03256(16) 0.1184(17) Uani 1 1 d . . .
H12F H -0.2678 0.4685 1.0671 0.178 Uiso 1 1 calc R H .
H12G H -0.2196 0.4778 1.0288 0.178 Uiso 1 1 calc R . .
H12H H -0.2553 0.4135 1.0289 0.178 Uiso 1 1 calc R . .
C123 C -0.3924(9) 0.4746(6) 1.0375(7) 0.085(2) Uani 0.41 1 d P H 1
H12D H -0.3606 0.4693 1.0687 0.102 Uiso 0.41 1 calc PR H 1
H12E H -0.3981 0.5200 1.0331 0.102 Uiso 0.41 1 calc PR H 1
C124 C -0.4282(8) 0.4607(14) 1.0483(11) 0.094(3) Uani 0.41 1 d P H 1
H12F H -0.4518 0.4357 1.0205 0.141 Uiso 0.41 1 calc PR H 1
H12G H -0.4523 0.4965 1.0558 0.141 Uiso 0.41 1 calc PR H 1
H12H H -0.4178 0.4353 1.0799 0.141 Uiso 0.41 1 calc PR H 1
C23A C -0.3968(5) 0.4985(4) 1.0200(5) 0.085(2) Uani 0.59 1 d P H 2
H23A H -0.4128 0.5327 0.9961 0.102 Uiso 0.59 1 calc PR H 2
H23B H -0.3706 0.5165 1.0510 0.102 Uiso 0.59 1 calc PR H 2
C24A C -0.4545(5) 0.4573(9) 1.0383(7) 0.094(3) Uani 0.59 1 d P H 2
H24A H -0.4841 0.4466 1.0072 0.141 Uiso 0.59 1 calc PR H 2
H24B H -0.4743 0.4824 1.0620 0.141 Uiso 0.59 1 calc PR H 2
H24C H -0.4385 0.4193 1.0561 0.141 Uiso 0.59 1 calc PR H 2
Li1 Li 0.05321(18) 0.27833(16) 0.88038(15) 0.0360(9) Uani 1 1 d . B .
Li2 Li 0.07026(19) 0.24706(18) 0.77679(15) 0.0399(9) Uani 1 1 d . . .
Li3 Li 0.15474(17) 0.23356(16) 0.96329(15) 0.0340(8) Uani 1 1 d . . .
Li4 Li 0.12129(18) 0.36996(17) 0.96875(15) 0.0384(9) Uani 1 1 d . B .
Li5 Li -0.44895(18) 0.27645(16) 0.87953(15) 0.0360(9) Uani 1 1 d . E .
Li6 Li -0.43467(19) 0.23844(17) 0.77725(15) 0.0407(9) Uani 1 1 d . E .
Li7 Li -0.34013(18) 0.24410(17) 0.96053(15) 0.0375(9) Uani 1 1 d . E .
Li8 Li -0.38913(19) 0.37962(17) 0.95738(16) 0.0419(10) Uani 1 1 d . E .

loop_
_atom_site_aniso_label
_atom_site_aniso_U_11
_atom_site_aniso_U_22
_atom_site_aniso_U_33
_atom_site_aniso_U_23
_atom_site_aniso_U_13
_atom_site_aniso_U_12
S1 0.0303(3) 0.0381(3) 0.0268(3) 0.0007(2) 0.0055(2) -0.0001(2)
S2 0.0412(3) 0.0366(3) 0.0349(3) 0.0062(2) 0.0165(3) 0.0096(2)
S3 0.0304(3) 0.0347(3) 0.0232(3) -0.0025(2) 0.0040(2) -0.0044(2)
S4 0.0352(3) 0.0355(3) 0.0239(3) 0.0019(2) 0.0018(2) -0.0032(2)
S5 0.0337(3) 0.0441(3) 0.0285(3) -0.0002(2) 0.0036(2) -0.0038(2)
S6 0.0422(3) 0.0371(3) 0.0271(3) 0.0026(2) 0.0091(3) 0.0086(2)
S7 0.0337(3) 0.0348(3) 0.0245(3) -0.0025(2) 0.0014(2) -0.0017(2)
S8 0.0362(3) 0.0353(3) 0.0231(3) 0.0015(2) 0.0035(2) -0.0044(2)
P1 0.0258(3) 0.0269(3) 0.0261(3) 0.0020(2) 0.0070(2) 0.0009(2)
P2 0.0282(3) 0.0293(3) 0.0296(3) 0.0064(2) 0.0080(2) 0.0040(2)
P3 0.0264(3) 0.0287(3) 0.0216(3) 0.0005(2) 0.0047(2) -0.0008(2)
P4 0.0273(3) 0.0266(3) 0.0238(3) -0.0004(2) 0.0044(2) -0.0009(2)
P5 0.0293(3) 0.0264(3) 0.0277(3) 0.0019(2) 0.0063(2) -0.0006(2)
P6 0.0310(3) 0.0278(3) 0.0248(3) 0.0026(2) 0.0044(2) 0.0030(2)
P7 0.0277(3) 0.0322(3) 0.0216(3) -0.0012(2) 0.0041(2) -0.0002(2)
P8 0.0270(3) 0.0259(3) 0.0237(3) -0.0002(2) 0.0057(2) 0.0011(2)
O1 0.0608(12) 0.0605(11) 0.0259(9) -0.0013(8) 0.0099(8) -0.0030(9)
O2 0.0319(9) 0.0465(9) 0.0396(9) 0.0066(7) 0.0068(7) 0.0083(7)
O3 0.0834(15) 0.0434(10) 0.0555(12) -0.0175(9) 0.0245(11) -0.0152(9)
O4 0.0712(13) 0.0528(10) 0.0317(9) -0.0046(8) 0.0201(9) -0.0057(9)
O5 0.0356(10) 0.0490(10) 0.0633(12) 0.0050(9) -0.0010(9) 0.0019(8)
O6 0.0809(15) 0.0424(10) 0.0567(12) -0.0117(9) 0.0040(11) 0.0006(10)
C1 0.0252(11) 0.0302(11) 0.0270(11) 0.0054(9) 0.0054(9) 0.0012(8)
C2 0.0278(12) 0.0285(11) 0.0371(13) 0.0008(9) 0.0126(10) 0.0047(9)
C3 0.0421(14) 0.0374(12) 0.0381(14) -0.0038(10) 0.0123(11) -0.0063(10)
C4 0.0449(16) 0.0434(14) 0.0564(17) -0.0041(12) 0.0153(13) -0.0134(11)
C5 0.0478(16) 0.0379(13) 0.069(2) 0.0087(13) 0.0272(15) -0.0038(11)
C6 0.0426(15) 0.0448(14) 0.0478(15) 0.0175(12) 0.0173(12) 0.0052(11)
C7 0.0327(13) 0.0387(12) 0.0417(14) 0.0074(11) 0.0132(11) 0.0043(10)
C8 0.0301(12) 0.0301(11) 0.0218(11) 0.0027(8) 0.0041(9) 0.0020(9)
C9 0.0332(13) 0.0323(11) 0.0361(13) 0.0009(10) 0.0107(10) 0.0004(9)
C10 0.0323(13) 0.0413(13) 0.0483(15) 0.0009(11) 0.0166(11) 0.0046(10)
C11 0.0426(15) 0.0326(12) 0.0401(14) -0.0016(10) 0.0107(11) 0.0083(10)
C12 0.0389(14) 0.0276(11) 0.0423(14) -0.0014(10) 0.0088(11) 0.0001(9)
C13 0.0303(12) 0.0321(11) 0.0344(13) 0.0053(9) 0.0080(10) 0.0011(9)
C14 0.0301(12) 0.0280(11) 0.0396(13) 0.0056(10) 0.0107(10) 0.0048(9)
C15 0.0344(13) 0.0416(13) 0.0414(14) 0.0129(11) 0.0075(11) 0.0020(10)
C16 0.0401(15) 0.0456(14) 0.0565(17) 0.0218(13) 0.0131(13) 0.0054(11)
C17 0.0468(16) 0.0334(13) 0.077(2) 0.0128(13) 0.0238(15) 0.0001(11)
C18 0.0597(18) 0.0399(14) 0.0594(18) -0.0032(13) 0.0137(14) -0.0107(12)
C19 0.0490(16) 0.0394(13) 0.0426(15) 0.0024(11) 0.0101(12) -0.0014(11)
C20 0.0301(12) 0.0307(11) 0.0417(14) 0.0142(10) 0.0038(10) 0.0011(9)
C21 0.0385(14) 0.0450(14) 0.0425(15) 0.0102(11) 0.0001(12) -0.0007(11)
C22 0.0546(19) 0.0522(16) 0.0518(17) 0.0116(13) -0.0132(14) -0.0084(13)
C23 0.0492(19) 0.0572(18) 0.077(2) 0.0289(17) -0.0177(17) -0.0151(14)
C24 0.0293(15) 0.0569(17) 0.088(2) 0.0337(17) 0.0040(15) -0.0019(12)
C25 0.0314(13) 0.0415(13) 0.0574(17) 0.0174(12) 0.0120(12) 0.0021(10)
C26 0.0271(11) 0.0278(10) 0.0228(11) 0.0006(8) 0.0032(9) -0.0004(8)
C27 0.0371(13) 0.0300(11) 0.0237(11) -0.0026(9) 0.0091(10) -0.0018(9)
C28 0.0360(13) 0.0445(13) 0.0304(12) 0.0002(10) 0.0071(10) -0.0047(10)
C29 0.0480(16) 0.0458(14) 0.0388(14) -0.0034(11) 0.0180(12) -0.0132(11)
C30 0.0643(18) 0.0394(13) 0.0379(15) 0.0064(11) 0.0196(13) -0.0062(12)
C31 0.0554(17) 0.0449(14) 0.0327(14) 0.0079(11) 0.0054(12) -0.0015(12)
C32 0.0374(13) 0.0376(12) 0.0305(12) 0.0018(10) 0.0044(10) -0.0016(10)
C33 0.0265(12) 0.0320(11) 0.0320(12) 0.0006(9) 0.0076(10) -0.0007(9)
C34 0.0307(13) 0.0369(12) 0.0345(13) -0.0029(10) 0.0064(10) 0.0013(9)
C35 0.0307(13) 0.0498(14) 0.0462(15) 0.0000(12) -0.0028(11) 0.0039(11)
C36 0.0328(14) 0.0506(15) 0.0621(18) -0.0021(13) 0.0084(13) 0.0112(11)
C37 0.0430(15) 0.0577(16) 0.0470(16) -0.0153(13) 0.0120(13) 0.0091(12)
C38 0.0379(14) 0.0536(14) 0.0343(14) -0.0076(11) 0.0073(11) 0.0068(11)
C39 0.0325(12) 0.0259(10) 0.0323(12) -0.0008(9) 0.0102(10) -0.0038(9)
C40 0.0380(14) 0.0334(12) 0.0380(13) -0.0008(10) 0.0053(11) 0.0038(10)
C41 0.0415(15) 0.0337(12) 0.0555(17) 0.0058(12) 0.0062(12) 0.0067(10)
C42 0.0460(16) 0.0284(12) 0.0652(18) -0.0033(12) 0.0231(14) 0.0029(10)
C43 0.0506(16) 0.0339(13) 0.0522(16) -0.0110(11) 0.0233(13) -0.0068(11)
C44 0.0376(14) 0.0372(12) 0.0375(13) -0.0075(10) 0.0118(11) -0.0067(10)
C45 0.0316(12) 0.0301(11) 0.0264(11) -0.0031(9) 0.0072(9) -0.0014(9)
C46 0.0345(13) 0.0385(12) 0.0363(13) -0.0007(10) 0.0077(11) -0.0008(10)
C47 0.0339(14) 0.0562(16) 0.0464(15) -0.0058(12) 0.0100(12) -0.0071(11)
C48 0.0464(16) 0.0466(14) 0.0486(16) -0.0015(12) 0.0177(13) -0.0147(12)
C49 0.0560(17) 0.0384(13) 0.0426(15) 0.0036(11) 0.0172(13) -0.0060(11)
C50 0.0385(14) 0.0353(12) 0.0403(14) 0.0035(10) 0.0093(11) -0.0019(10)
C51 0.072(2) 0.098(2) 0.0365(16) 0.0073(15) 0.0178(16) -0.0001(18)
C52 0.075(4) 0.083(4) 0.034(3) 0.009(3) 0.016(3) -0.023(3)
C52A 0.093(13) 0.23(3) 0.025(8) -0.017(10) -0.014(7) 0.029(15)
C53 0.087(2) 0.084(2) 0.0397(17) -0.0128(15) 0.0106(16) -0.0184(18)
C54 0.174(5) 0.082(3) 0.099(3) -0.033(2) 0.053(3) -0.015(3)
C55 0.0482(17) 0.0611(16) 0.0490(17) 0.0106(13) 0.0103(13) 0.0108(13)
C56 0.059(2) 0.118(3) 0.0477(19) 0.0050(18) -0.0001(16) 0.0162(18)
C57 0.0337(14) 0.0438(13) 0.0520(16) 0.0010(12) 0.0096(12) 0.0034(10)
C58 0.0345(15) 0.0523(15) 0.0683(19) -0.0015(13) 0.0037(13) 0.0021(11)
C59 0.104(3) 0.109(3) 0.076(3) -0.039(2) 0.014(2) -0.044(2)
C60 0.054(2) 0.115(3) 0.076(2) -0.031(2) 0.0105(18) -0.017(2)
C61 0.161(5) 0.056(2) 0.141(4) -0.043(2) 0.036(4) 0.012(3)
C62 0.136(4) 0.138(4) 0.112(4) 0.013(3) 0.057(3) 0.075(3)
C63 0.0320(12) 0.0273(10) 0.0263(11) 0.0009(9) 0.0053(9) 0.0003(9)
C64 0.0366(13) 0.0284(11) 0.0429(14) 0.0016(10) 0.0163(11) 0.0015(9)
C65 0.097(3) 0.0584(17) 0.0565(18) -0.0216(14) 0.0391(18) -0.0432(17)
C66 0.142(4) 0.063(2) 0.079(3) -0.0278(18) 0.067(2) -0.061(2)
C67 0.077(2) 0.0389(15) 0.095(3) 0.0187(16) 0.054(2) 0.0018(14)
C68 0.0441(17) 0.083(2) 0.066(2) 0.0418(17) 0.0169(15) 0.0122(15)
C69 0.0382(15) 0.0674(17) 0.0492(17) 0.0242(14) 0.0057(12) -0.0035(12)
C70 0.0287(12) 0.0313(11) 0.0277(12) 0.0010(9) 0.0017(9) 0.0014(9)
C71 0.0329(13) 0.0363(12) 0.0444(14) 0.0015(10) 0.0107(11) 0.0005(10)
C72 0.0352(14) 0.0438(14) 0.0613(17) 0.0020(12) 0.0170(13) 0.0045(11)
C73 0.0433(15) 0.0357(13) 0.0603(17) -0.0021(12) 0.0138(13) 0.0119(11)
C74 0.0423(15) 0.0297(12) 0.0507(15) 0.0019(11) 0.0095(12) 0.0006(10)
C75 0.0310(12) 0.0320(11) 0.0385(13) 0.0061(10) 0.0074(10) 0.0015(9)
C76 0.0291(12) 0.0277(11) 0.0370(13) 0.0058(9) 0.0046(10) 0.0048(9)
C77 0.0443(15) 0.0404(13) 0.0372(14) 0.0057(11) 0.0067(11) -0.0015(11)
C78 0.0450(16) 0.0497(15) 0.0569(17) 0.0233(13) 0.0130(13) 0.0032(12)
C79 0.0516(18) 0.0362(14) 0.086(2) 0.0139(15) 0.0180(16) -0.0003(12)
C80 0.100(3) 0.0422(16) 0.076(2) -0.0031(16) 0.0041(19) -0.0227(16)
C81 0.088(2) 0.0409(14) 0.0438(16) -0.0023(12) 0.0016(15) -0.0131(14)
C82 0.0317(12) 0.0288(11) 0.0287(12) 0.0061(9) 0.0049(10) 0.0013(9)
C83 0.0349(14) 0.0465(13) 0.0341(13) 0.0046(11) 0.0032(11) 0.0008(10)
C84 0.0487(17) 0.0557(15) 0.0335(14) -0.0016(11) -0.0034(12) -0.0023(12)
C85 0.0367(15) 0.0522(15) 0.0521(17) 0.0120(13) -0.0075(13) -0.0085(11)
C86 0.0323(14) 0.0476(14) 0.0499(16) 0.0154(12) 0.0067(12) 0.0021(11)
C87 0.0357(14) 0.0353(12) 0.0392(14) 0.0072(10) 0.0075(11) 0.0036(10)
C88 0.0274(12) 0.0275(10) 0.0263(11) -0.0007(9) 0.0049(9) 0.0004(8)
C89 0.0288(12) 0.0392(12) 0.0321(12) -0.0052(10) 0.0067(10) 0.0001(9)
C90 0.0330(13) 0.0330(11) 0.0303(12) -0.0033(9) 0.0054(10) -0.0017(9)
C91 0.0326(13) 0.0442(13) 0.0451(15) -0.0028(11) 0.0025(11) 0.0037(10)
C92 0.0321(14) 0.0579(16) 0.0632(19) -0.0161(14) 0.0097(13) 0.0072(12)
C93 0.0444(17) 0.079(2) 0.0554(18) -0.0355(15) 0.0117(14) 0.0052(14)
C94 0.0388(15) 0.0753(18) 0.0360(14) -0.0190(13) 0.0031(12) 0.0067(13)
C95 0.0427(14) 0.0363(12) 0.0212(11) -0.0055(9) 0.0061(10) -0.0055(10)
C96 0.0546(17) 0.0549(15) 0.0335(14) -0.0038(12) 0.0153(12) -0.0119(12)
C97 0.094(3) 0.0538(17) 0.0402(16) -0.0051(13) 0.0320(16) -0.0249(17)
C98 0.122(3) 0.0388(15) 0.0378(16) 0.0090(12) 0.0245(18) 0.0033(17)
C99 0.088(2) 0.0441(15) 0.0368(15) 0.0048(12) 0.0117(15) 0.0160(14)
C100 0.0541(16) 0.0373(13) 0.0325(13) 0.0022(10) 0.0073(12) 0.0034(11)
C101 0.0309(12) 0.0289(11) 0.0353(13) -0.0006(9) 0.0125(10) -0.0015(9)
C102 0.0431(15) 0.0408(13) 0.0372(14) 0.0035(11) 0.0084(11) 0.0081(11)
C103 0.0538(17) 0.0487(15) 0.0531(17) 0.0105(13) 0.0141(14) 0.0195(12)
C104 0.0546(18) 0.0318(13) 0.0682(19) 0.0010(12) 0.0277(15) 0.0112(11)
C105 0.0493(17) 0.0396(13) 0.0625(18) -0.0162(13) 0.0182(14) 0.0006(12)
C106 0.0378(14) 0.0414(13) 0.0512(16) -0.0149(12) 0.0108(12) -0.0008(11)
C107 0.0306(12) 0.0245(10) 0.0282(11) -0.0025(9) 0.0069(9) 0.0015(8)
C108 0.0293(12) 0.0359(11) 0.0282(12) -0.0012(9) 0.0064(10) 0.0015(9)
C109 0.0291(13) 0.0437(13) 0.0421(14) -0.0047(11) 0.0068(11) -0.0043(10)
C110 0.0353(14) 0.0347(12) 0.0487(15) 0.0029(11) 0.0162(12) -0.0013(10)
C111 0.0388(14) 0.0322(12) 0.0386(14) 0.0061(10) 0.0133(11) 0.0025(10)
C112 0.0320(12) 0.0288(11) 0.0329(12) 0.0016(9) 0.0070(10) 0.0019(9)
C113 0.108(3) 0.079(2) 0.057(2) 0.0161(17) 0.045(2) 0.011(2)
C114 0.082(5) 0.172(7) 0.039(3) 0.011(4) 0.008(3) -0.036(5)
C115 0.130(7) 0.081(10) 0.049(7) -0.026(5) 0.034(6) -0.054(8)
C116 0.179(9) 0.067(5) 0.110(7) -0.025(4) 0.091(7) -0.042(5)
C14A 0.052(5) 0.052(4) 0.037(4) 0.007(4) 0.016(4) 0.006(4)
C15A 0.130(7) 0.081(10) 0.049(7) -0.026(5) 0.034(6) -0.054(8)
C16A 0.179(9) 0.067(5) 0.110(7) -0.025(4) 0.091(7) -0.042(5)
C117 0.0495(18) 0.0689(19) 0.074(2) 0.0110(16) 0.0200(16) 0.0171(14)
C118 0.090(3) 0.071(2) 0.073(2) 0.0117(17) 0.0071(19) 0.0389(18)
C119 0.080(3) 0.112(3) 0.112(4) 0.003(3) -0.009(2) -0.025(2)
C120 0.315(10) 0.095(4) 0.056(3) 0.020(3) -0.034(4) 0.010(6)
C20A 0.315(10) 0.095(4) 0.056(3) 0.020(3) -0.034(4) 0.010(6)
C121 0.125(4) 0.055(2) 0.111(3) -0.021(2) 0.021(3) -0.036(2)
C122 0.084(3) 0.176(4) 0.087(3) -0.061(3) -0.008(2) 0.019(3)
C123 0.089(4) 0.060(6) 0.105(8) -0.008(4) 0.013(5) 0.007(5)
C124 0.095(10) 0.100(4) 0.090(7) -0.012(4) 0.022(8) 0.045(9)
C23A 0.089(4) 0.060(6) 0.105(8) -0.008(4) 0.013(5) 0.007(5)
C24A 0.095(10) 0.100(4) 0.090(7) -0.012(4) 0.022(8) 0.045(9)
Li1 0.043(2) 0.0326(19) 0.034(2) 0.0028(16) 0.0090(18) -0.0017(16)
Li2 0.047(2) 0.044(2) 0.030(2) -0.0015(17) 0.0106(18) -0.0082(18)
Li3 0.028(2) 0.038(2) 0.036(2) -0.0019(16) 0.0048(17) 0.0015(15)
Li4 0.043(2) 0.038(2) 0.036(2) -0.0015(17) 0.0114(18) -0.0020(17)
Li5 0.044(2) 0.0350(19) 0.030(2) 0.0028(16) 0.0072(17) 0.0025(16)
Li6 0.050(3) 0.042(2) 0.032(2) -0.0031(17) 0.0124(19) -0.0092(18)
Li7 0.035(2) 0.039(2) 0.039(2) 0.0025(17) 0.0059(18) 0.0010(16)
Li8 0.049(3) 0.038(2) 0.038(2) -0.0022(17) 0.0052(19) -0.0027(17)

loop_
_atom_type_symbol
_atom_type_description
_atom_type_scat_dispersion_real
_atom_type_scat_dispersion_imag
_atom_type_scat_source
C C 0.0033 0.0016 'International Tables Vol C Tables 4.2.6.8 and 6.1.1.4'
H H 0.0000 0.0000 'International Tables Vol C Tables 4.2.6.8 and 6.1.1.4'
Li Li -0.0003 0.0001 'International Tables Vol C Tables 4.2.6.8 and 6.1.1.4'
O O 0.0106 0.0060 'International Tables Vol C Tables 4.2.6.8 and 6.1.1.4'
P P 0.1023 0.0942 'International Tables Vol C Tables 4.2.6.8 and 6.1.1.4'
S S 0.1246 0.1234 'International Tables Vol C Tables 4.2.6.8 and 6.1.1.4'

loop_
_geom_angle_atom_site_label_1
_geom_angle_atom_site_label_2
_geom_angle_atom_site_label_3
_geom_angle
P1 S1 Li4 110.37(10)
P1 S1 Li3 108.41(9)
Li4 S1 Li3 75.10(12)
P2 S2 Li4 109.48(10)
P2 S2 Li1 70.87(9)
Li4 S2 Li1 80.65(12)
P3 S3 Li3 76.58(9)
P3 S3 Li4 105.92(9)
Li3 S3 Li4 75.00(12)
P4 S4 Li2 114.58(10)
P4 S4 Li1 72.65(8)
Li2 S4 Li1 69.27(13)
P5 S5 Li8 109.77(10)
P5 S5 Li7 107.74(9)
Li8 S5 Li7 77.39(13)
P6 S6 Li8 106.39(11)
P6 S6 Li5 72.34(9)
Li8 S6 Li5 79.67(13)
P7 S7 Li7 75.34(9)
P7 S7 Li8 106.56(9)
Li7 S7 Li8 77.75(13)
P8 S8 Li6 116.80(10)
P8 S8 Li5 73.07(8)
Li6 S8 Li5 70.05(13)
C1 P1 C8 107.95(10)
C1 P1 C2 113.04(10)
C8 P1 C2 103.01(10)
C1 P1 S1 120.64(8)
C8 P1 S1 103.64(7)
C2 P1 S1 106.78(7)
C1 P2 C14 116.68(10)
C1 P2 C20 105.61(10)
C14 P2 C20 104.66(10)
C1 P2 S2 116.10(8)
C14 P2 S2 106.81(8)
C20 P2 S2 105.85(8)
C1 P2 Li1 60.30(11)
C14 P2 Li1 160.03(11)
C20 P2 Li1 94.87(11)
S2 P2 Li1 62.87(9)
C26 P3 C33 118.21(10)
C26 P3 C27 117.15(9)
C33 P3 C27 99.44(10)
C26 P3 S3 109.20(8)
C33 P3 S3 105.79(7)
C27 P3 S3 105.76(7)
C26 P3 Li3 51.00(10)
C33 P3 Li3 138.91(10)
C27 P3 Li3 121.01(10)
S3 P3 Li3 59.08(8)
C26 P3 Li1 42.58(9)
C33 P3 Li1 85.48(10)
C27 P3 Li1 155.86(9)
S3 P3 Li1 95.40(7)
Li3 P3 Li1 60.89(11)
C26 P4 C45 118.15(10)
C26 P4 C39 110.21(10)
C45 P4 C39 100.32(9)
C26 P4 S4 114.39(7)
C45 P4 S4 105.45(7)
C39 P4 S4 106.94(7)
C26 P4 Li1 52.33(10)
C45 P4 Li1 139.43(11)
C39 P4 Li1 120.17(11)
S4 P4 Li1 62.45(8)
C63 P5 C70 107.18(10)
C63 P5 C64 113.95(10)
C70 P5 C64 102.75(10)
C63 P5 S5 120.42(8)
C70 P5 S5 104.32(7)
C64 P5 S5 106.40(8)
C63 P6 C76 115.53(10)
C63 P6 C82 106.34(10)
C76 P6 C82 104.51(9)
C63 P6 S6 116.40(8)
C76 P6 S6 107.50(8)
C82 P6 S6 105.40(8)
C63 P6 Li5 59.98(11)
C76 P6 Li5 155.43(11)
C82 P6 Li5 99.72(11)
S6 P6 Li5 61.33(8)
C88 P7 C89 117.53(10)
C88 P7 C95 113.91(10)
C89 P7 C95 104.28(11)
C88 P7 S7 110.58(8)
C89 P7 S7 105.57(7)
C95 P7 S7 103.74(7)
C88 P7 Li7 53.08(11)
C89 P7 Li7 143.49(11)
C95 P7 Li7 111.52(11)
S7 P7 Li7 59.61(8)
C88 P8 C101 110.83(10)
C88 P8 C107 118.86(10)
C101 P8 C107 99.83(9)
C88 P8 S8 114.03(7)
C101 P8 S8 106.88(7)
C107 P8 S8 104.94(7)
C88 P8 Li5 52.42(10)
C101 P8 Li5 125.10(11)
C107 P8 Li5 134.90(11)
S8 P8 Li5 61.63(8)
C51 O1 C53 113.4(2)
C51 O1 Li2 124.2(2)
C53 O1 Li2 119.9(2)
C55 O2 C57 114.25(18)
C55 O2 Li3 121.00(18)
C57 O2 Li3 120.99(18)
C59 O3 C61 111.8(3)
C59 O3 Li4 125.3(2)
C61 O3 Li4 114.5(3)
C15A O4 C113 105.4(11)
C15A O4 C115 20.8(15)
C113 O4 C115 116.4(6)
C15A O4 Li6 124.1(14)
C113 O4 Li6 123.5(2)
C115 O4 Li6 119.5(6)
C119 O5 C117 112.9(3)
C119 O5 Li7 116.0(2)
C117 O5 Li7 121.5(2)
C23A O6 C121 108.0(5)
C23A O6 C123 27.8(5)
C121 O6 C123 116.9(8)
C23A O6 Li8 130.8(5)
C121 O6 Li8 120.5(2)
C123 O6 Li8 119.5(7)
P1 C1 P2 120.63(12)
P1 C1 Li2 119.46(16)
P2 C1 Li2 119.78(16)
P1 C1 Li1 106.37(14)
P2 C1 Li1 80.81(12)
Li2 C1 Li1 79.56(15)
C3 C2 C7 118.3(2)
C3 C2 P1 123.59(17)
C7 C2 P1 118.08(17)
C2 C3 C4 120.3(2)
C5 C4 C3 120.6(2)
C4 C5 C6 119.9(2)
C5 C6 C7 119.9(2)
C6 C7 C2 121.0(2)
C9 C8 C13 118.19(19)
C9 C8 P1 122.69(16)
C13 C8 P1 119.12(17)
C8 C9 C10 121.0(2)
C11 C10 C9 120.2(2)
C10 C11 C12 119.7(2)
C11 C12 C13 120.2(2)
C12 C13 C8 120.5(2)
C19 C14 C15 118.4(2)
C19 C14 P2 119.65(17)
C15 C14 P2 121.79(17)
C16 C15 C14 120.8(2)
C17 C16 C15 120.0(2)
C16 C17 C18 120.0(2)
C17 C18 C19 120.2(2)
C18 C19 C14 120.6(2)
C25 C20 C21 119.0(2)
C25 C20 P2 121.46(19)
C21 C20 P2 119.45(18)
C22 C21 C20 120.4(3)
C23 C22 C21 120.6(3)
C22 C23 C24 119.9(3)
C23 C24 C25 120.4(3)
C20 C25 C24 119.6(3)
P3 C26 P4 130.64(13)
P3 C26 Li1 105.94(14)
P4 C26 Li1 89.97(13)
P3 C26 Li3 92.50(13)
P4 C26 Li3 135.57(15)
Li1 C26 Li3 86.89(16)
C28 C27 C32 118.1(2)
C28 C27 P3 121.31(17)
C32 C27 P3 120.63(17)
C29 C28 C27 120.8(2)
C30 C29 C28 120.1(2)
C31 C30 C29 120.2(2)
C30 C31 C32 120.1(2)
C31 C32 C27 120.6(2)
C34 C33 C38 118.6(2)
C34 C33 P3 121.50(17)
C38 C33 P3 119.85(17)
C33 C34 C35 120.4(2)
C36 C35 C34 120.4(2)
C35 C36 C37 119.6(2)
C36 C37 C38 120.2(2)
C33 C38 C37 120.7(2)
C44 C39 C40 118.9(2)
C44 C39 P4 120.73(17)
C40 C39 P4 120.20(16)
C41 C40 C39 120.2(2)
C42 C41 C40 120.9(2)
C41 C42 C43 119.3(2)
C42 C43 C44 120.6(2)
C39 C44 C43 120.1(2)
C50 C45 C46 118.0(2)
C50 C45 P4 119.76(17)
C46 C45 P4 122.18(16)
C45 C46 C47 120.5(2)
C48 C47 C46 120.0(2)
C47 C48 C49 120.1(2)
C48 C49 C50 120.0(2)
C49 C50 C45 121.3(2)
C52 C51 O1 110.4(3)
C52 C51 C52A 27.3(7)
O1 C51 C52A 114.8(8)
O1 C53 C54 112.5(3)
O2 C55 C56 110.9(2)
O2 C57 C58 114.4(2)
O3 C59 C60 112.9(3)
C62 C61 O3 116.7(4)
P5 C63 P6 120.74(12)
P5 C63 Li6 118.32(16)
P6 C63 Li6 120.70(16)
P5 C63 Li5 104.83(14)
P6 C63 Li5 81.37(12)
Li6 C63 Li5 79.35(15)
C69 C64 C65 117.6(2)
C69 C64 P5 118.92(18)
C65 C64 P5 123.5(2)
C66 C65 C64 121.1(3)
C67 C66 C65 120.4(3)
C68 C67 C66 119.5(3)
C67 C68 C69 120.2(3)
C64 C69 C68 121.2(3)
C71 C70 C75 118.06(19)
C71 C70 P5 122.53(16)
C75 C70 P5 119.40(17)
C72 C71 C70 121.0(2)
C73 C72 C71 120.4(2)
C72 C73 C74 119.6(2)
C75 C74 C73 120.1(2)
C74 C75 C70 120.8(2)
C77 C76 C81 118.1(2)
C77 C76 P6 120.98(17)
C81 C76 P6 120.68(18)
C76 C77 C78 121.5(2)
C79 C78 C77 119.8(3)
C80 C79 C78 119.7(2)
C79 C80 C81 120.5(3)
C76 C81 C80 120.4(3)
C87 C82 C83 118.7(2)
C87 C82 P6 121.20(17)
C83 C82 P6 120.12(17)
C82 C83 C84 120.8(2)
C85 C84 C83 120.1(2)
C84 C85 C86 119.6(2)
C85 C86 C87 120.7(2)
C82 C87 C86 120.2(2)
P7 C88 P8 129.00(13)
P7 C88 Li5 108.93(14)
P8 C88 Li5 89.57(13)
P7 C88 Li7 89.56(13)
P8 C88 Li7 139.93(16)
Li5 C88 Li7 86.76(16)
C90 C89 C94 118.1(2)
C90 C89 P7 121.45(17)
C94 C89 P7 120.37(18)
C89 C90 C91 120.6(2)
C92 C91 C90 120.4(2)
C91 C92 C93 119.6(2)
C92 C93 C94 120.3(2)
C93 C94 C89 121.0(2)
C100 C95 C96 118.3(2)
C100 C95 P7 117.16(18)
C96 C95 P7 124.40(19)
C95 C96 C97 120.3(3)
C98 C97 C96 120.2(3)
C97 C98 C99 120.5(3)
C98 C99 C100 119.8(3)
C99 C100 C95 120.9(3)
C102 C101 C106 118.5(2)
C102 C101 P8 120.10(17)
C106 C101 P8 121.32(17)
C101 C102 C103 120.1(2)
C104 C103 C102 121.2(2)
C103 C104 C105 119.3(2)
C104 C105 C106 120.3(2)
C105 C106 C101 120.7(2)
C108 C107 C112 118.1(2)
C108 C107 P8 122.70(16)
C112 C107 P8 119.22(16)
C109 C108 C107 120.6(2)
C110 C109 C108 120.7(2)
C109 C110 C111 119.6(2)
C110 C111 C112 120.3(2)
C111 C112 C107 120.8(2)
C14A C113 O4 114.7(5)
C14A C113 C114 45.9(4)
O4 C113 C114 111.3(3)
C116 C115 O4 114.7(13)
C16A C15A O4 118(3)
O5 C117 C118 111.4(3)
C20A C119 C120 39.1(8)
C20A C119 O5 115.2(5)
C120 C119 O5 137.2(16)
O6 C121 C122 112.4(3)
C124 C123 O6 131(2)
O6 C23A C24A 105.9(8)
C26 Li1 C1 141.9(2)
C26 Li1 S2 124.69(17)
C1 Li1 S2 81.52(12)
C26 Li1 S4 82.38(12)
C1 Li1 S4 99.53(15)
S2 Li1 S4 132.93(16)
C26 Li1 P2 167.37(19)
C1 Li1 P2 38.89(7)
S2 Li1 P2 46.26(6)
S4 Li1 P2 110.25(14)
C26 Li1 P4 37.69(8)
C1 Li1 P4 128.65(16)
S2 Li1 P4 148.66(17)
S4 Li1 P4 44.90(6)
P2 Li1 P4 154.88(16)
C26 Li1 Li2 116.20(17)
C1 Li1 Li2 46.79(11)
S2 Li1 Li2 119.10(15)
S4 Li1 Li2 53.91(11)
P2 Li1 Li2 73.43(12)
P4 Li1 Li2 85.19(13)
C26 Li1 Li3 46.81(11)
C1 Li1 Li3 102.83(16)
S2 Li1 Li3 107.16(14)
S4 Li1 Li3 118.13(14)
P2 Li1 Li3 123.09(15)
P4 Li1 Li3 77.13(11)
Li2 Li1 Li3 113.02(17)
C26 Li1 P3 31.48(8)
C1 Li1 P3 155.08(17)
S2 Li1 P3 93.65(12)
S4 Li1 P3 101.52(12)
P2 Li1 P3 139.58(14)
P4 Li1 P3 62.70(8)
Li2 Li1 P3 146.99(15)
Li3 Li1 P3 55.09(10)
C26 Li1 Li4 90.61(15)
C1 Li1 Li4 88.69(14)
S2 Li1 Li4 48.90(9)
S4 Li1 Li4 171.73(17)
P2 Li1 Li4 76.78(11)
P4 Li1 Li4 128.30(15)
Li2 Li1 Li4 133.94(17)
Li3 Li1 Li4 58.46(12)
P3 Li1 Li4 70.27(11)
O1 Li2 C1 139.3(2)
O1 Li2 S4 110.85(17)
C1 Li2 S4 109.07(17)
O1 Li2 Li1 167.0(2)
C1 Li2 Li1 53.65(12)
S4 Li2 Li1 56.82(11)
O2 Li3 C26 125.14(19)
O2 Li3 S3 109.34(17)
C26 Li3 S3 80.31(13)
O2 Li3 S1 107.20(16)
C26 Li3 S1 124.62(16)
S3 Li3 S1 99.86(12)
O2 Li3 P3 122.28(17)
C26 Li3 P3 36.50(8)
S3 Li3 P3 44.34(6)
S1 Li3 P3 125.00(13)
O2 Li3 Li1 159.49(19)
C26 Li3 Li1 46.30(11)
S3 Li3 Li1 88.58(13)
S1 Li3 Li1 78.34(12)
P3 Li3 Li1 64.03(11)
O2 Li3 Li4 134.94(18)
C26 Li3 Li4 94.76(15)
S3 Li3 Li4 52.66(10)
S1 Li3 Li4 50.81(10)
P3 Li3 Li4 76.35(12)
Li1 Li3 Li4 64.01(12)
O3 Li4 S1 111.60(19)
O3 Li4 S2 121.00(19)
S1 Li4 S2 108.94(15)
O3 Li4 S3 98.40(16)
S1 Li4 S3 102.62(14)
S2 Li4 S3 112.44(15)
O3 Li4 Li3 130.5(2)
S1 Li4 Li3 54.09(10)
S2 Li4 Li3 107.77(15)
S3 Li4 Li3 52.33(10)
O3 Li4 Li1 171.0(2)
S1 Li4 Li1 76.02(12)
S2 Li4 Li1 50.44(10)
S3 Li4 Li1 84.10(12)
Li3 Li4 Li1 57.53(12)
C88 Li5 C63 141.7(2)
C88 Li5 S6 125.94(18)
C63 Li5 S6 82.41(12)
C88 Li5 S8 83.29(13)
C63 Li5 S8 98.55(14)
S6 Li5 S8 128.61(16)
C88 Li5 P6 167.81(19)
C63 Li5 P6 38.66(7)
S6 Li5 P6 46.33(6)
S8 Li5 P6 108.90(13)
C88 Li5 P8 38.01(8)
C63 Li5 P8 130.20(16)
S6 Li5 P8 144.58(17)
S8 Li5 P8 45.30(6)
P6 Li5 P8 154.17(15)
C88 Li5 Li6 115.60(17)
C63 Li5 Li6 46.48(11)
S6 Li5 Li6 118.42(16)
S8 Li5 Li6 53.61(11)
P6 Li5 Li6 73.33(12)
P8 Li5 Li6 86.14(13)
C88 Li5 Li7 47.27(12)
C63 Li5 Li7 102.54(17)
S6 Li5 Li7 110.23(15)
S8 Li5 Li7 119.38(14)
P6 Li5 Li7 122.76(15)
P8 Li5 Li7 79.18(11)
Li6 Li5 Li7 112.19(17)
C88 Li5 Li8 92.26(15)
C63 Li5 Li8 89.05(14)
S6 Li5 Li8 49.76(10)
S8 Li5 Li8 172.02(18)
P6 Li5 Li8 75.65(11)
P8 Li5 Li8 130.07(15)
Li6 Li5 Li8 134.33(17)
Li7 Li5 Li8 60.68(12)
O4 Li6 C63 139.3(2)
O4 Li6 S8 110.67(17)
C63 Li6 S8 108.67(17)
O4 Li6 Li5 166.5(2)
C63 Li6 Li5 54.17(13)
S8 Li6 Li5 56.35(11)
O5 Li7 C88 130.09(19)
O5 Li7 S7 105.74(17)
C88 Li7 S7 81.19(14)
O5 Li7 S5 104.95(17)
C88 Li7 S5 123.49(17)
S7 Li7 S5 97.15(13)
O5 Li7 P7 120.97(18)
C88 Li7 P7 37.36(8)
S7 Li7 P7 45.06(7)
S5 Li7 P7 125.10(14)
O5 Li7 Li5 165.2(2)
C88 Li7 Li5 45.97(11)
S7 Li7 Li5 88.24(13)
S5 Li7 Li5 77.58(12)
P7 Li7 Li5 65.77(11)
O5 Li7 Li8 131.26(19)
C88 Li7 Li8 92.18(15)
S7 Li7 Li8 51.30(10)
S5 Li7 Li8 50.55(10)
P7 Li7 Li8 75.89(12)
Li5 Li7 Li8 61.71(12)
O6 Li8 S6 116.77(19)
O6 Li8 S5 109.18(19)
S6 Li8 S5 110.22(15)
O6 Li8 S7 105.75(18)
S6 Li8 S7 115.02(16)
S5 Li8 S7 98.22(14)
O6 Li8 Li7 135.3(2)
S6 Li8 Li7 107.98(15)
S5 Li8 Li7 52.06(11)
S7 Li8 Li7 50.95(10)
O6 Li8 Li5 166.8(2)
S6 Li8 Li5 50.56(10)
S5 Li8 Li5 75.81(12)
S7 Li8 Li5 85.19(12)
Li7 Li8 Li5 57.61(12)

loop_
_geom_bond_atom_site_label_1
_geom_bond_atom_site_label_2
_geom_bond_distance
S1 P1 2.0481(8)
S1 Li4 2.441(4)
S1 Li3 2.550(4)
S2 P2 2.0360(8)
S2 Li4 2.451(4)
S2 Li1 2.508(4)
S3 P3 2.0317(7)
S3 Li3 2.494(4)
S3 Li4 2.505(4)
S4 P4 2.0381(7)
S4 Li2 2.471(4)
S4 Li1 2.560(4)
S5 P5 2.0409(8)
S5 Li8 2.466(4)
S5 Li7 2.518(4)
S6 P6 2.0369(8)
S6 Li8 2.442(4)
S6 Li5 2.471(4)
S7 P7 2.0322(7)
S7 Li7 2.477(4)
S7 Li8 2.489(4)
S8 P8 2.0375(7)
S8 Li6 2.439(4)
S8 Li5 2.522(4)
P1 C1 1.681(2)
P1 C8 1.826(2)
P1 C2 1.838(2)
P2 C1 1.693(2)
P2 C14 1.832(2)
P2 C20 1.836(2)
P2 Li1 2.663(4)
P3 C26 1.683(2)
P3 C33 1.834(2)
P3 C27 1.835(2)
P3 Li3 2.828(4)
P3 Li1 3.100(4)
P4 C26 1.685(2)
P4 C45 1.833(2)
P4 C39 1.835(2)
P4 Li1 2.756(3)
P5 C63 1.681(2)
P5 C70 1.830(2)
P5 C64 1.842(2)
P6 C63 1.695(2)
P6 C76 1.831(2)
P6 C82 1.834(2)
P6 Li5 2.683(4)
P7 C88 1.686(2)
P7 C89 1.826(2)
P7 C95 1.832(2)
P7 Li7 2.778(4)
P8 C88 1.689(2)
P8 C101 1.836(2)
P8 C107 1.837(2)
P8 Li5 2.743(4)
O1 C51 1.431(3)
O1 C53 1.468(3)
O1 Li2 1.920(4)
O2 C55 1.438(3)
O2 C57 1.441(3)
O2 Li3 1.953(4)
O3 C59 1.422(4)
O3 C61 1.430(4)
O3 Li4 1.961(4)
O4 C15A 1.40(3)
O4 C113 1.422(3)
O4 C115 1.497(15)
O4 Li6 1.919(4)
O5 C119 1.411(4)
O5 C117 1.423(3)
O5 Li7 1.967(4)
O6 C23A 1.410(11)
O6 C121 1.418(4)
O6 C123 1.43(2)
O6 Li8 1.943(4)
C1 Li2 2.120(4)
C1 Li1 2.343(4)
C2 C3 1.390(3)
C2 C7 1.397(3)
C3 C4 1.394(3)
C4 C5 1.371(4)
C5 C6 1.384(4)
C6 C7 1.386(3)
C8 C9 1.384(3)
C8 C13 1.403(3)
C9 C10 1.384(3)
C10 C11 1.378(3)
C11 C12 1.380(3)
C12 C13 1.385(3)
C14 C19 1.388(3)
C14 C15 1.394(3)
C15 C16 1.386(3)
C16 C17 1.377(4)
C17 C18 1.379(4)
C18 C19 1.388(3)
C20 C25 1.385(3)
C20 C21 1.396(3)
C21 C22 1.385(3)
C22 C23 1.365(4)
C23 C24 1.375(4)
C24 C25 1.405(4)
C26 Li1 2.181(4)
C26 Li3 2.200(4)
C27 C28 1.391(3)
C27 C32 1.397(3)
C28 C29 1.387(3)
C29 C30 1.372(3)
C30 C31 1.372(4)
C31 C32 1.389(3)
C33 C34 1.385(3)
C33 C38 1.386(3)
C34 C35 1.393(3)
C35 C36 1.371(3)
C36 C37 1.379(4)
C37 C38 1.387(3)
C39 C44 1.391(3)
C39 C40 1.392(3)
C40 C41 1.389(3)
C41 C42 1.377(3)
C42 C43 1.379(4)
C43 C44 1.397(3)
C45 C50 1.391(3)
C45 C46 1.393(3)
C46 C47 1.397(3)
C47 C48 1.374(4)
C48 C49 1.375(4)
C49 C50 1.381(3)
C51 C52 1.425(8)
C51 C52A 1.55(2)
C53 C54 1.475(5)
C55 C56 1.507(4)
C57 C58 1.505(3)
C59 C60 1.473(5)
C61 C62 1.423(6)
C63 Li6 2.102(4)
C63 Li5 2.350(4)
C64 C69 1.376(3)
C64 C65 1.380(3)
C65 C66 1.378(4)
C66 C67 1.365(5)
C67 C68 1.361(4)
C68 C69 1.385(4)
C70 C71 1.389(3)
C70 C75 1.397(3)
C71 C72 1.381(3)
C72 C73 1.375(3)
C73 C74 1.385(3)
C74 C75 1.383(3)
C76 C77 1.375(3)
C76 C81 1.379(3)
C77 C78 1.384(3)
C78 C79 1.365(4)
C79 C80 1.364(4)
C80 C81 1.390(4)
C82 C87 1.387(3)
C82 C83 1.389(3)
C83 C84 1.390(3)
C84 C85 1.375(4)
C85 C86 1.378(4)
C86 C87 1.389(3)
C88 Li5 2.174(4)
C88 Li7 2.221(4)
C89 C90 1.383(3)
C89 C94 1.390(3)
C90 C91 1.390(3)
C91 C92 1.367(3)
C92 C93 1.374(4)
C93 C94 1.376(4)
C95 C100 1.391(3)
C95 C96 1.396(3)
C96 C97 1.397(4)
C97 C98 1.362(4)
C98 C99 1.379(4)
C99 C100 1.388(3)
C101 C102 1.387(3)
C101 C106 1.395(3)
C102 C103 1.388(3)
C103 C104 1.374(4)
C104 C105 1.377(4)
C105 C106 1.390(3)
C107 C108 1.397(3)
C107 C112 1.398(3)
C108 C109 1.383(3)
C109 C110 1.377(3)
C110 C111 1.380(3)
C111 C112 1.384(3)
C113 C14A 1.301(9)
C113 C114 1.517(7)
C115 C116 1.455(18)
C15A C16A 1.34(4)
C117 C118 1.505(4)
C119 C20A 1.341(6)
C119 C120 1.38(2)
C121 C122 1.476(5)
C123 C124 0.94(3)
C23A C24A 1.70(2)
Li1 Li2 2.861(5)
Li1 Li3 3.013(5)
Li1 Li4 3.210(5)
Li3 Li4 3.043(5)
Li5 Li6 2.849(5)
Li5 Li7 3.018(5)
Li5 Li8 3.147(5)
Li7 Li8 3.116(5)
